data_2008253
loop_
_publ_author_name
'Brunel, Serge'
'Maurel, Jean Louis'
'Ribet, Jean Paul'
'Monconduit, Laure'
'Tillard, Monique'
'Belin, Claude'

_publ_contact_author
;
C. Belin
Laboratoire des Agregats Moleculaires et Materiaux Inorganiques
ESA 5072 CC15
Universite de Montpellier II
Sciences et Techniques du Languedoc
2 Place Eugene Bataillon
34095 Montpellier Cedex 5
France
;
_publ_section_title
;
 Absolute configuration of 2-(1,4-benzodioxan-2-yl)imidazolinium
 bromide
;
_journal_issue 3
_journal_name_full 'Acta Crystallographica Section C'
_journal_page_first 441
_journal_page_last 443
_journal_paper_doi 10.1107/S0108270198013286
_journal_volume 55
_journal_year 1999
_chemical_formula_moiety 'C11 H13 N2 O2 , Br'
_chemical_formula_sum 'C11 H13 Br N2 O2'
_chemical_formula_weight 285.14
_chemical_name_common 'Idazoxan hydrobromide'
_chemical_name_systematic
;
 2-(1,4-benzodioxan-2-yl)imidazolinium bromide
;
_space_group_IT_number 19
_symmetry_cell_setting orthorhombic
_symmetry_space_group_name_Hall 'P 2ac 2ab'
_symmetry_space_group_name_H-M 'P 21 21 21'
_audit_creation_method SHELXL97
_cell_angle_alpha 90.00
_cell_angle_beta 90.00
_cell_angle_gamma 90.00
_cell_formula_units_Z 4
_cell_length_a 8.817(2)
_cell_length_b 9.872(2)
_cell_length_c 13.672(3)
_cell_measurement_reflns_used 25
_cell_measurement_temperature 295(2)
_cell_measurement_theta_max 22.3
_cell_measurement_theta_min 10.2
_cell_volume 1190.0(4)
_computing_cell_refinement 'CAD-4 Software'
_computing_data_collection 'CAD-4 Software (Enraf-Nonius, 1989)'
_computing_data_reduction 'local program'
_computing_molecular_graphics 'ORTEPII (Johnson, 1976)'
_computing_structure_refinement 'SHELXL97 (Sheldrick, 1997)'
_computing_structure_solution 'SHELXS86 (Sheldrick, 1985)'
_diffrn_ambient_temperature 295(2)
_diffrn_measured_fraction_theta_full 1.000
_diffrn_measured_fraction_theta_max 1.000
_diffrn_measurement_device_type 'Nonius CAD-4'
_diffrn_measurement_method \w/2\q
_diffrn_radiation_monochromator graphite
_diffrn_radiation_source 'fine-focus sealed tube'
_diffrn_radiation_type MoK\a
_diffrn_radiation_wavelength 0.71073
_diffrn_reflns_av_R_equivalents 0.021
_diffrn_reflns_av_sigmaI/netI 0.083
_diffrn_reflns_limit_h_max 10
_diffrn_reflns_limit_h_min -10
_diffrn_reflns_limit_k_max 12
_diffrn_reflns_limit_k_min -12
_diffrn_reflns_limit_l_max 16
_diffrn_reflns_limit_l_min -16
_diffrn_reflns_number 2716
_diffrn_reflns_theta_full 25.97
_diffrn_reflns_theta_max 25.97
_diffrn_reflns_theta_min 2.54
_diffrn_standards_decay_% <2
_diffrn_standards_interval_count 100
_diffrn_standards_number 3
_exptl_absorpt_coefficient_mu 3.442
_exptl_absorpt_correction_T_max 0.42
_exptl_absorpt_correction_T_min 0.31
_exptl_absorpt_correction_type 'numerical (SHELX76; Sheldrick, 1976)'
_exptl_crystal_colour colourless
_exptl_crystal_density_diffrn 1.592
_exptl_crystal_density_meas ?
_exptl_crystal_density_method 'not measured'
_exptl_crystal_description 'flat rod'
_exptl_crystal_F_000 576
_exptl_crystal_size_max 0.40
_exptl_crystal_size_mid 0.30
_exptl_crystal_size_min 0.25
_refine_diff_density_max 0.32
_refine_diff_density_min -0.40
_refine_ls_abs_structure_details 'Flack (1983)'
_refine_ls_abs_structure_Flack -0.02(2)
_refine_ls_extinction_method none
_refine_ls_goodness_of_fit_ref 0.959
_refine_ls_hydrogen_treatment 'H atoms: see below'
_refine_ls_matrix_type full
_refine_ls_number_parameters 153
_refine_ls_number_reflns 2333
_refine_ls_number_restraints 0
_refine_ls_restrained_S_all 0.959
_refine_ls_R_factor_all 0.080
_refine_ls_R_factor_gt 0.036
_refine_ls_shift/su_max <0.001
_refine_ls_shift/su_mean 0.000
_refine_ls_structure_factor_coef Fsqd
_refine_ls_weighting_details 'w = 1/[\s^2^(Fo^2^)+(0.0386P)^2^] where P=(Fo^2^+2Fc^2^)/3'
_refine_ls_weighting_scheme calc
_refine_ls_wR_factor_ref 0.089
_reflns_number_gt 1576
_reflns_number_total 2333
_reflns_threshold_expression I>2\s(I)
_cod_data_source_file fr1149.cif
_cod_data_source_block idazoxan
_cod_depositor_comments
;
The following automatic conversions were performed:
'_symmetry_cell_setting' value 'Orthorhombic' changed to 'orthorhombic'
according to '/home/saulius/struct/CIF-dictionaries/cif_core.dic'
dictionary named 'cif_core.dic' version 2.4.1 from 2010-06-29.

Automatic conversion script
Id: cif_fix_enum 1527 2010-12-29 10:47:43Z saulius 

The following automatic conversions were performed:

'_exptl_crystal_density_meas' value 'not measured' was changed to '?'
- the value is perceived as not measured.

Automatic conversion script
Id: cif_fix_values 3008 2015-01-20 13:52:24Z robertas 

The following automatic conversions were performed:

'_refine_ls_weighting_scheme' value 'calc w =
1/[\s^2^(Fo^2^)+(0.0386P)^2^] where P=(Fo^2^+2Fc^2^)/3' was changed
to 'calc'. New tag '_refine_ls_weighting_details' was created. The
value of the new tag was set to 'w = 1/[\s^2^(Fo^2^)+(0.0386P)^2^]
where P=(Fo^2^+2Fc^2^)/3'.

Automatic conversion script
Id: cif_fix_values 3143 2015-03-26 13:38:13Z robertas 
;
_cod_database_code 2008253
_cod_database_fobs_code 2008253

loop_
_symmetry_equiv_pos_as_xyz
'x, y, z'
'-x+1/2, -y, z+1/2'
'x+1/2, -y+1/2, -z'
'-x, y+1/2, -z+1/2'

loop_
_atom_site_label
_atom_site_fract_x
_atom_site_fract_y
_atom_site_fract_z
_atom_site_U_iso_or_equiv
_atom_site_adp_type
_atom_site_calc_flag
_atom_site_refinement_flags
_atom_site_occupancy
_atom_site_disorder_assembly
_atom_site_disorder_group
_atom_site_type_symbol
Br 0.11126(6) 0.77585(5) 0.25685(4) 0.04776(16) Uani d . 1 . . Br
O1 0.4041(4) 0.7674(3) 0.0178(2) 0.0444(8) Uani d . 1 . . O
C2 0.5018(5) 0.7885(5) 0.0965(3) 0.0422(12) Uani d . 1 . . C
C3 0.5049(6) 0.6891(5) 0.1673(4) 0.0516(14) Uani d . 1 . . C
H3 0.4451 0.6120 0.1614 0.062 Uiso calc R 1 . . H
C4 0.5988(6) 0.7064(6) 0.2472(4) 0.0648(15) Uani d . 1 . . C
H4 0.6039 0.6393 0.2949 0.078 Uiso calc R 1 . . H
C5 0.6856(6) 0.8228(6) 0.2573(5) 0.0605(14) Uani d . 1 . . C
H5 0.7485 0.8334 0.3113 0.073 Uiso calc R 1 . . H
C6 0.6784(6) 0.9225(6) 0.1870(4) 0.0524(14) Uani d . 1 . . C
H6 0.7348 1.0015 0.1939 0.063 Uiso calc R 1 . . H
C7 0.5871(6) 0.9042(5) 0.1068(3) 0.0376(11) Uani d . 1 . . C
O8 0.5826(5) 1.0063(3) 0.0373(3) 0.0503(10) Uani d . 1 . . O
C9 0.5369(6) 0.9535(6) -0.0555(4) 0.0475(14) Uani d . 1 . . C
H9A 0.6146 0.8928 -0.0799 0.057 Uiso calc R 1 . . H
H9B 0.5260 1.0274 -0.1017 0.057 Uiso calc R 1 . . H
C10 0.3910(7) 0.8792(5) -0.0478(3) 0.0414(11) Uani d . 1 . . C
H10 0.3661 0.8434 -0.1127 0.050 Uiso calc R 1 . . H
C11 0.2624(6) 0.9690(5) -0.0156(3) 0.0383(13) Uani d . 1 . . C
N12 0.1792(6) 0.9461(5) 0.0603(3) 0.0476(12) Uani d . 1 . . N
C13 0.0576(7) 1.0431(6) 0.0679(5) 0.0626(18) Uani d . 1 . . C
H13A 0.0582 1.0875 0.1312 0.075 Uiso calc R 1 . . H
H13B -0.0402 1.0003 0.0580 0.075 Uiso calc R 1 . . H
C14 0.0927(8) 1.1430(7) -0.0137(5) 0.0685(17) Uani d . 1 . . C
H14A 0.0069 1.1538 -0.0574 0.082 Uiso calc R 1 . . H
H14B 0.1215 1.2308 0.0122 0.082 Uiso calc R 1 . . H
N15 0.2215(7) 1.0762(5) -0.0634(4) 0.0582(14) Uani d . 1 . . N
H12 0.190(7) 0.877(6) 0.096(4) 0.059(19) Uiso d . 1 . . H
H15 0.247(7) 1.103(7) -0.116(5) 0.08(3) Uiso d . 1 . . H

loop_
_atom_site_aniso_label
_atom_site_aniso_U_11
_atom_site_aniso_U_22
_atom_site_aniso_U_33
_atom_site_aniso_U_12
_atom_site_aniso_U_13
_atom_site_aniso_U_23
Br 0.0595(3) 0.0524(3) 0.0313(2) -0.0080(3) 0.0004(3) -0.0006(3)
O1 0.054(2) 0.0316(16) 0.0474(17) -0.002(2) -0.0045(17) -0.0019(15)
C2 0.042(3) 0.038(3) 0.047(3) 0.006(3) 0.009(2) -0.003(2)
C3 0.049(3) 0.041(3) 0.065(4) 0.003(3) 0.007(3) 0.010(3)
C4 0.055(3) 0.083(4) 0.057(3) 0.007(3) -0.001(4) 0.034(4)
C5 0.046(3) 0.092(4) 0.044(3) 0.005(3) -0.002(3) 0.006(4)
C6 0.045(3) 0.059(3) 0.054(3) -0.008(3) 0.003(3) -0.013(3)
C7 0.035(3) 0.037(3) 0.041(3) 0.001(2) 0.007(2) -0.005(2)
O8 0.062(3) 0.039(2) 0.050(2) -0.0128(19) 0.003(2) -0.0019(16)
C9 0.052(3) 0.047(3) 0.044(3) 0.005(3) 0.011(3) -0.003(3)
C10 0.050(3) 0.040(3) 0.034(2) 0.000(3) 0.002(3) -0.007(2)
C11 0.048(3) 0.034(3) 0.033(3) -0.009(3) 0.001(3) -0.005(2)
N12 0.059(3) 0.041(3) 0.042(3) 0.009(3) 0.016(2) 0.005(2)
C13 0.069(4) 0.058(4) 0.060(4) 0.015(4) 0.021(3) 0.002(3)
C14 0.079(5) 0.051(4) 0.076(4) 0.017(4) 0.010(4) 0.006(3)
N15 0.075(4) 0.048(3) 0.051(3) 0.004(3) 0.014(3) 0.017(3)

loop_
_atom_type_symbol
_atom_type_description
_atom_type_scat_dispersion_real
_atom_type_scat_dispersion_imag
_atom_type_scat_source
Br Br -0.2901 2.4595 'International Tables Vol C Tables 4.2.6.8 and 6.1.1.4'
C C 0.0033 0.0016 'International Tables Vol C Tables 4.2.6.8 and 6.1.1.4'
O O 0.0106 0.0060 'International Tables Vol C Tables 4.2.6.8 and 6.1.1.4'
N N 0.0061 0.0033 'International Tables Vol C Tables 4.2.6.8 and 6.1.1.4'
H H 0.0000 0.0000 'International Tables Vol C Tables 4.2.6.8 and 6.1.1.4'

loop_
_geom_angle_atom_site_label_1
_geom_angle_atom_site_label_2
_geom_angle_atom_site_label_3
_geom_angle
_geom_angle_publ_flag
C2 O1 C10 114.8(4) no
C3 C2 C7 120.6(5) no
C3 C2 O1 116.5(5) no
C7 C2 O1 122.7(5) no
C2 C3 C4 118.4(6) no
C5 C4 C3 121.1(6) no
C4 C5 C6 120.0(6) no
C7 C6 C5 119.1(6) no
C6 C7 C2 120.7(5) no
C6 C7 O8 118.0(5) no
C2 C7 O8 121.3(5) no
C7 O8 C9 110.5(4) no
O8 C9 C10 111.2(5) no
O1 C10 C9 110.7(5) no
O1 C10 C11 109.1(4) no
C9 C10 C11 112.8(5) no
N12 C11 N15 112.8(5) no
N12 C11 C10 124.4(5) no
N15 C11 C10 122.8(5) no
C11 N12 C13 111.9(5) no
N12 C13 C14 102.7(5) no
N15 C14 C13 101.8(5) no
C11 N15 C14 110.3(5) no

loop_
_geom_bond_atom_site_label_1
_geom_bond_atom_site_label_2
_geom_bond_site_symmetry_2
_geom_bond_distance
_geom_bond_publ_flag
O1 C2 . 1.393(6) y
O1 C10 . 1.428(5) y
C2 C7 . 1.374(7) y
C2 C3 . 1.379(7) y
C3 C4 . 1.382(7) y
C3 H3 . 0.9300 n
C4 C5 . 1.387(8) y
C4 H4 . 0.9300 n
C5 C6 . 1.377(8) y
C5 H5 . 0.9300 n
C6 C7 . 1.373(7) y
C6 H6 . 0.9300 n
C7 O8 . 1.387(6) y
O8 C9 . 1.429(7) y
C9 C10 . 1.484(7) y
C9 H9A . 0.9700 n
C9 H9B . 0.9700 n
C10 C11 . 1.506(7) y
C10 H10 . 0.9800 n
C11 N12 . 1.290(6) y
C11 N15 . 1.294(7) y
N12 C13 . 1.442(7) y
N12 H12 . 0.84(6) n
C13 C14 . 1.520(8) y
C13 H13A . 0.9700 n
C13 H13B . 0.9700 n
C14 N15 . 1.478(8) y
C14 H14A . 0.9700 n
C14 H14B . 0.9700 n
N15 H15 . 0.79(6) n

loop_
_geom_contact_atom_site_label_1
_geom_contact_atom_site_label_2
_geom_contact_distance
_geom_contact_site_symmetry_2
_geom_contact_publ_flag
Br N15 3.217(5) 2_575 y
Br N12 3.226(5) . y
Br C9 3.625(6) 3_465 n
Br C13 3.638(6) 4_545 n
Br C13 3.723(6) . n
Br C3 3.779(5) . n
Br C10 3.779(5) 3_465 n
Br C5 3.782(5) 1_455 n
Br C9 3.928(6) 2_575 n
Br C6 4.024(6) 4_645 n
Br C2 4.084(5) . n
Br C11 4.155(5) 2_575 n
O1 N12 2.717(6) . n
O1 N12 3.386(6) 3_565 n
O1 N15 3.622(6) . n
O1 Br 4.198(3) 3_565 n
O1 N15 4.440(7) 3_565 n
O1 Br 5.752(4) 2_574 n
O1 N15 6.033(6) 2_575 n
O1 Br 6.443(3) 2_564 n
O1 N12 6.814(6) 3_465 n
C2 N12 3.279(7) . n
C2 N12 3.522(7) 3_565 n
C2 N15 4.113(7) 3_565 n
C2 N15 4.353(7) . n
C2 Br 4.967(5) 3_565 n
C2 N15 5.224(7) 2_575 n
C2 Br 5.805(5) 1_655 n
C2 N12 6.192(7) 1_655 n
C3 N15 3.539(8) 3_565 n
C3 N12 3.718(7) 3_565 n
C3 N12 4.102(7) . n
C3 N15 4.787(8) 2_575 n
C3 N12 5.233(7) 4_645 n
C3 Br 5.401(5) 4_645 n
C3 N15 5.549(7) . n
C3 Br 5.551(6) 1_655 n
C3 Br 5.884(6) 3_565 n
C4 N15 3.908(8) 3_565 n
C4 N12 4.167(7) 4_645 n
C4 N15 4.392(8) 2_575 n
C4 N12 4.522(8) 3_565 n
C4 Br 4.572(6) 1_655 n
C4 N15 4.780(8) 4_645 n
C4 Br 4.960(5) 4_645 n
C4 N12 5.081(7) . n
C4 N12 6.008(8) 2_575 n
C5 Br 3.782(5) 1_655 n
C5 N15 4.460(8) 2_575 n
C5 N12 4.634(8) 4_645 n
C5 N15 4.758(8) 3_565 n
C5 Br 4.822(6) 4_655 n
C5 N15 4.911(9) 4_645 n
C5 N12 5.089(8) 3_565 n
C5 N12 5.261(8) 1_655 n
C5 N12 5.354(8) . n
C6 Br 4.024(6) 4_655 n
C6 Br 4.192(6) 1_655 n
C6 N12 4.736(7) . n
C6 N12 4.749(7) 1_655 n
C6 N15 4.907(8) 2_575 n
C6 N12 4.967(7) 3_565 n
C6 N15 5.219(8) 3_565 n
C6 N15 5.244(8) 3_575 n
C6 N15 5.500(8) . n
C7 N12 3.675(7) . n
C7 N12 4.223(6) 3_565 n
C7 N15 4.323(8) . n
C7 Br 4.900(5) 4_655 n
C7 N15 4.923(7) 3_565 n
C7 Br 5.213(5) 1_655 n
C7 N15 5.270(7) 2_575 n
C7 N12 5.276(7) 1_655 n
O8 N15 3.536(7) . n
O8 N12 3.620(6) . n
O8 N15 4.315(6) 3_575 n
O8 Br 4.716(4) 2_574 n
O8 Br 4.721(4) 4_655 n
O8 N12 4.738(6) 3_565 n
O8 Br 4.898(4) 3_565 n
O8 N12 5.303(7) 1_655 n
O8 N12 5.633(6) 3_575 n
C9 C10 1.484(7) . y
C9 N15 3.035(8) . n
C9 N12 3.529(7) . n
C9 Br 3.625(6) 3_565 n
C9 Br 3.928(6) 2_574 n
C9 N12 4.140(8) 3_565 n
C9 N15 5.182(8) 3_575 n
C9 N12 5.676(7) 2_574 n
C9 N15 5.712(8) 3_565 n
C9 N12 5.881(8) 1_655 n
C10 N15 2.461(7) . n
C10 N12 2.471(7) . n
C10 Br 3.779(5) 3_565 n
C10 N12 4.099(7) 3_565 n
C10 Br 4.328(5) 2_574 n
C10 N15 5.569(7) 3_565 n
C10 N12 5.663(7) 2_574 n
C10 N15 6.301(7) 3_575 n
C11 Br 4.155(5) 2_574 n
C11 Br 5.118(5) 3_565 n
C11 N12 5.539(7) 3_565 n
C11 Br 5.704(5) 4 n
C11 N12 5.882(7) 2_574 n
C11 N15 6.141(7) 3_575 n
C11 N15 6.200(7) 2_575 n
C11 N12 6.603(7) 3_465 n
N12 C13 1.442(7) . y
N12 N15 2.155(7) . n
N12 C14 2.320(8) . n
N12 O1 3.386(6) 3_465 n
N12 C2 3.522(7) 3_465 n
C13 N15 2.328(8) . n
C13 Br 3.638(6) 4 n
C13 N15 4.786(8) 3_475 n
C13 Br 5.460(6) 2_574 n
C13 N15 5.531(8) 2_575 n
C13 N12 6.126(9) 3_465 n
C13 N12 6.295(8) 3_475 n
C13 Br 6.717(8) 3_465 n
C13 N12 6.784(8) 4 n
C14 Br 4.157(6) 4 n
C14 Br 4.159(6) 2_574 n
C14 N15 4.417(8) 3_475 n
C14 N12 5.492(8) 3_475 n
C14 N12 6.225(8) 2_574 n
C14 N15 6.288(9) 3_575 n
C14 N12 6.603(9) 3_575 n
C14 N15 6.728(8) 2_575 n
N15 Br 3.217(5) 2_574 n
N15 C3 3.539(8) 3_465 n
N15 C4 3.908(8) 3_465 n
N15 C2 4.113(7) 3_465 n

loop_
_geom_hbond_atom_site_label_D
_geom_hbond_atom_site_label_H
_geom_hbond_atom_site_label_A
_geom_hbond_site_symmetry_A
_geom_hbond_distance_DH
_geom_hbond_distance_HA
_geom_hbond_distance_DA
_geom_hbond_angle_DHA
_geom_hbond_publ_flag
N12 H12 Br . 0.84(6) 2.52(5) 3.226(5) 142(5) y
N15 H15 Br 2_574 0.79(6) 2.46(7) 3.217(5) 161(6) y

loop_
_cod_related_entry_id
_cod_related_entry_database
_cod_related_entry_code
1 ChemSpider 30652224
